data_1527445
loop_
_publ_author_name
'Grey, I.E.'
'White, J.S.jr.'
'Lloyd, D.J.'

_publ_section_title
;
 The structure of crichtonite and its relationship to senaite
;
_journal_name_full 'American Mineralogist'
_journal_page_first 1203
_journal_page_last 1212
_journal_volume 61
_journal_year 1976
_chemical_formula_sum 'Fe6.7 La0.1 Mn0.7 O38 Pb0.1 Sr0.7 Ti13.6'
_chemical_name_systematic 'Sr0.7 La0.1 Pb0.1 Ti13.6 Fe6.7 Mn0.7 O38'
_space_group_IT_number 148
_symmetry_space_group_name_Hall '-P 3*'
_symmetry_space_group_name_H-M 'R -3 :R'
_cell_angle_alpha 69.078
_cell_angle_beta 69.078
_cell_angle_gamma 69.078
_cell_formula_units_Z 1
_cell_length_a 9.148
_cell_length_b 9.148
_cell_length_c 9.148
_cell_volume 644.398
_citation_journal_id_ASTM AMMIAY
_cod_data_source_file Grey_AMMIAY_1976_664.cif
_cod_data_source_block Fe6.7La0.1Mn0.7O38Pb0.1Sr0.7Ti13.6
_cod_original_cell_volume 644.3978
_cod_original_sg_symbol_Hall '-R 3 (-y+z,x+z,-x+y+z)'
_cod_database_code 1527445

loop_
_symmetry_equiv_pos_as_xyz
x,y,z
z,x,y
y,z,x
-x,-y,-z
-z,-x,-y
-y,-z,-x

loop_
_atom_site_label
_atom_site_type_symbol
_atom_site_fract_x
_atom_site_fract_y
_atom_site_fract_z
_atom_site_occupancy
_atom_site_U_iso_or_equiv
Fe3 Fe+2 0.34821 0.01996 0.1258 0.733 0.0
O1 O-2 0.303 0.37824 0.62878 1 0.0
Fe1 Fe+3 0.5 0.5 0.5 0.3 0.0
Sr1 Sr+2 0 0 0 0.7 0.0
Mn1 Mn+4 0.5 0.5 0.5 0.7 0.0
Ti3 Ti+4 0.47337 0.64054 0.0837 1 0.0
Pb1 Pb+4 0 0 0 0.1 0.0
La1 La+3 0 0 0 0.1 0.0
O3 O-2 0.91852 0.3011 0.45916 1 0.0
Fe2 Fe+2 0.31002 0.31002 0.31002 1 0.0
O2 O-2 0.15029 0.95711 0.23654 1 0.0
O4 O-2 0.14475 0.98866 0.51544 1 0.0
O5 O-2 0.39014 0.13445 0.48615 1 0.0
Ti2 Ti+4 0.30861 0.15018 0.71802 1 0.0
O6 O-2 0.70853 0.07152 0.24216 1 0.0
O7 O-2 0.21402 0.21402 0.21402 1 0.0
Ti1 Ti+4 0.34821 0.01996 0.1258 0.267 0.0
